data_7218908
loop_
_publ_author_name
'He, Hongming'
'Du, Jianshi'
'Su, Hongmin'
'Yuan, Yinhong'
'Song, Yang'
'Sun, Fuxing'

_publ_section_title
;
 Four new metal--organic frameworks based on bi-, tetra-, penta-, and
 hexa-nuclear clusters derived from 5-(phenyldiazenyl)isophthalic acid:
 syntheses, structures and properties
;
_journal_issue 5
_journal_name_full CrystEngComm
_journal_page_first 1201
_journal_paper_doi 10.1039/C4CE01837K
_journal_volume 17
_journal_year 2015
_chemical_formula_moiety 'C74 H74 Mn4 N14 O22, O'
_chemical_formula_sum 'C74 H74 Mn4 N14 O23'
_chemical_formula_weight 1747.23
_chemical_name_systematic
; 
 ? 
;
_space_group_IT_number 4
_symmetry_cell_setting monoclinic
_symmetry_space_group_name_Hall 'P 2yb'
_symmetry_space_group_name_H-M 'P 1 21 1'
_atom_sites_solution_hydrogens geom
_atom_sites_solution_primary direct
_atom_sites_solution_secondary difmap
_audit_creation_method SHELXL-97
_audit_update_record
;
2014-08-27 deposited with the CCDC.
2014-11-24 downloaded from the CCDC.
;
_cell_angle_alpha 90.00
_cell_angle_beta 102.968(9)
_cell_angle_gamma 90.00
_cell_formula_units_Z 2
_cell_length_a 14.744(7)
_cell_length_b 16.525(8)
_cell_length_c 19.870(9)
_cell_measurement_temperature 293(2)
_cell_measurement_theta_max 0.888
_cell_measurement_theta_min 0.789
_cell_volume 4718(4)
_computing_cell_refinement 'Bruker SMART'
_computing_data_collection 'Bruker SMART'
_computing_data_reduction 'Bruker SAINT'
_computing_molecular_graphics 'Bruker SHELXTL'
_computing_publication_material 'Bruker SHELXTL'
_computing_structure_refinement 'SHELXL-97 (Sheldrick, 1997)'
_computing_structure_solution 'SHELXS-97 (Sheldrick, 1990)'
_diffrn_ambient_temperature 293(2)
_diffrn_measured_fraction_theta_full 0.989
_diffrn_measured_fraction_theta_max 0.989
_diffrn_measurement_device_type 'CCD area detector'
_diffrn_measurement_method 'phi and omega scans'
_diffrn_radiation_monochromator graphite
_diffrn_radiation_source 'fine-focus sealed tube'
_diffrn_radiation_type MoK\a
_diffrn_radiation_wavelength 0.71073
_diffrn_reflns_av_R_equivalents 0.1096
_diffrn_reflns_av_sigmaI/netI 0.1783
_diffrn_reflns_limit_h_max 17
_diffrn_reflns_limit_h_min -17
_diffrn_reflns_limit_k_max 18
_diffrn_reflns_limit_k_min -19
_diffrn_reflns_limit_l_max 23
_diffrn_reflns_limit_l_min -23
_diffrn_reflns_number 25537
_diffrn_reflns_theta_full 25.00
_diffrn_reflns_theta_max 25.00
_diffrn_reflns_theta_min 1.05
_exptl_absorpt_coefficient_mu 0.593
_exptl_crystal_colour Orange
_exptl_crystal_density_diffrn 1.230
_exptl_crystal_density_method 'not measured'
_exptl_crystal_description Pale
_exptl_crystal_F_000 1800
_exptl_crystal_size_max 0.4
_exptl_crystal_size_mid 0.4
_exptl_crystal_size_min 0.2
_platon_squeeze_details
;
;
_refine_diff_density_max 1.754
_refine_diff_density_min -0.536
_refine_diff_density_rms 0.120
_refine_ls_abs_structure_details 'Flack H D (1983), Acta Cryst. A39, 876-881'
_refine_ls_abs_structure_Flack 0.00(4)
_refine_ls_extinction_method none
_refine_ls_goodness_of_fit_ref 1.026
_refine_ls_hydrogen_treatment mixed
_refine_ls_matrix_type full
_refine_ls_number_parameters 1001
_refine_ls_number_reflns 13841
_refine_ls_number_restraints 1149
_refine_ls_restrained_S_all 1.128
_refine_ls_R_factor_all 0.1774
_refine_ls_R_factor_gt 0.0983
_refine_ls_shift/su_max 0.000
_refine_ls_shift/su_mean 0.000
_refine_ls_structure_factor_coef Fsqd
_refine_ls_weighting_details 'calc w=1/[\s^2^(Fo^2^)+(0.1378P)^2^+0.0000P] where P=(Fo^2^+2Fc^2^)/3'
_refine_ls_weighting_scheme calc
_refine_ls_wR_factor_gt 0.2620
_refine_ls_wR_factor_ref 0.2856
_reflns_number_gt 6418
_reflns_number_total 13841
_reflns_threshold_expression >2sigma(I)
_cod_data_source_file c4ce01837k2.cif
_cod_data_source_block a
_cod_depositor_comments
;
The following automatic conversions were performed:

'_symmetry_cell_setting' value 'Monoclinic' changed to 'monoclinic'
according to
/usr/data/users/saulius/crontab/automatic-downloads/rss-feeds/RSC/lib/dictionaries/cif_core.dic
dictionary named 'cif_core.dic' version 2.4.2 from 2011-04-26.

Automatic conversion script
Id: cif_fix_values 2935 2014-11-11 08:27:57Z andrius 

 Adding full bibliography for 7218907--7218910.cif.
;
_cod_original_sg_symbol_H-M P21
_cod_database_code 7218908

loop_
_symmetry_equiv_pos_as_xyz
'x, y, z'
'-x, y+1/2, -z'

loop_
_atom_site_label
_atom_site_type_symbol
_atom_site_fract_x
_atom_site_fract_y
_atom_site_fract_z
_atom_site_U_iso_or_equiv
_atom_site_adp_type
_atom_site_occupancy
_atom_site_symmetry_multiplicity
_atom_site_calc_flag
_atom_site_refinement_flags
C1 C 0.7979(8) 0.4264(8) 0.3504(6) 0.0529(19) Uani 1 1 d U
C2 C 0.7613(7) 0.4477(7) 0.4128(5) 0.0483(17) Uani 1 1 d U
C3 C 0.7985(7) 0.4073(7) 0.4739(5) 0.0484(17) Uani 1 1 d U
H3 H 0.8458 0.3696 0.4752 0.058 Uiso 1 1 calc R
C4 C 0.7663(7) 0.4223(7) 0.5330(5) 0.0470(17) Uani 1 1 d U
C5 C 0.6968(7) 0.4780(7) 0.5303(5) 0.0477(18) Uani 1 1 d U
H5 H 0.6747 0.4892 0.5696 0.057 Uiso 1 1 calc R
C6 C 0.6600(8) 0.5172(8) 0.4695(6) 0.0538(17) Uani 1 1 d U
C7 C 0.6896(7) 0.5034(7) 0.4093(5) 0.0500(18) Uani 1 1 d U
H7 H 0.6630 0.5300 0.3684 0.060 Uiso 1 1 calc R
C8 C 0.7999(7) 0.3744(7) 0.5956(5) 0.0468(19) Uani 1 1 d U
C9 C 0.4827(5) 0.6346(5) 0.5138(4) 0.082(2) Uani 1 1 d GU
C10 C 0.4654(6) 0.6570(6) 0.5772(4) 0.093(2) Uani 1 1 d GU
H10 H 0.5074 0.6430 0.6179 0.112 Uiso 1 1 calc R
C11 C 0.3855(7) 0.7003(6) 0.5798(5) 0.098(2) Uani 1 1 d GU
H11 H 0.3739 0.7153 0.6222 0.117 Uiso 1 1 calc R
C12 C 0.3227(6) 0.7212(6) 0.5190(6) 0.0955(19) Uani 1 1 d GU
H12 H 0.2692 0.7502 0.5208 0.115 Uiso 1 1 calc R
C13 C 0.3400(6) 0.6988(6) 0.4556(5) 0.095(2) Uani 1 1 d GU
H13 H 0.2980 0.7128 0.4150 0.114 Uiso 1 1 calc R
C14 C 0.4199(6) 0.6555(6) 0.4531(4) 0.091(2) Uani 1 1 d GU
H14 H 0.4315 0.6405 0.4106 0.110 Uiso 1 1 calc R
C15 C 0.8977(8) 0.2000(7) 0.2193(6) 0.0504(16) Uani 1 1 d U
C16 C 0.8857(8) 0.1150(7) 0.2438(6) 0.0501(18) Uani 1 1 d U
C17 C 0.8053(8) 0.0980(7) 0.2671(6) 0.0570(19) Uani 1 1 d U
H17 H 0.7604 0.1373 0.2679 0.068 Uiso 1 1 calc R
C18 C 0.7959(8) 0.0199(8) 0.2890(6) 0.0591(17) Uani 1 1 d U
C19 C 0.8578(8) -0.0390(8) 0.2864(6) 0.0579(19) Uani 1 1 d U
H19 H 0.8482 -0.0913 0.3005 0.070 Uiso 1 1 calc R
C20 C 0.9377(8) -0.0196(7) 0.2617(6) 0.0528(18) Uani 1 1 d U
C21 C 0.9488(8) 0.0567(7) 0.2405(6) 0.0518(18) Uani 1 1 d U
H21 H 1.0007 0.0692 0.2232 0.062 Uiso 1 1 calc R
C22 C 1.0082(9) -0.0840(7) 0.2592(6) 0.056(2) Uani 1 1 d U
C23 C 0.6258(5) -0.0832(6) 0.3551(5) 0.100(2) Uani 1 1 d GU
C24 C 0.5400(6) -0.0461(6) 0.3312(5) 0.104(2) Uani 1 1 d GU
H24 H 0.5357 0.0004 0.3044 0.125 Uiso 1 1 calc R
C25 C 0.4606(5) -0.0786(7) 0.3475(6) 0.109(2) Uani 1 1 d GU
H25 H 0.4032 -0.0538 0.3315 0.130 Uiso 1 1 calc R
C26 C 0.4670(6) -0.1481(7) 0.3876(6) 0.112(2) Uani 1 1 d GU
H26 H 0.4139 -0.1698 0.3985 0.135 Uiso 1 1 calc R
C27 C 0.5528(8) -0.1852(6) 0.4115(6) 0.115(2) Uani 1 1 d GU
H27 H 0.5571 -0.2317 0.4384 0.138 Uiso 1 1 calc R
C28 C 0.6322(6) -0.1527(6) 0.3953(5) 0.114(2) Uani 1 1 d GU
H28 H 0.6896 -0.1775 0.4112 0.137 Uiso 1 1 calc R
C29 C 0.8127(7) 0.3983(7) 0.1024(5) 0.0491(19) Uani 1 1 d U
C30 C 0.7498(7) 0.4218(7) 0.0352(5) 0.0448(17) Uani 1 1 d U
C31 C 0.6701(7) 0.4669(7) 0.0339(6) 0.0501(18) Uani 1 1 d U
H31 H 0.6535 0.4815 0.0747 0.060 Uiso 1 1 calc R
C32 C 0.6165(8) 0.4893(7) -0.0288(6) 0.0549(17) Uani 1 1 d U
C33 C 0.6392(7) 0.4667(7) -0.0900(5) 0.0509(18) Uani 1 1 d U
H33 H 0.6021 0.4813 -0.1325 0.061 Uiso 1 1 calc R
C34 C 0.7202(7) 0.4210(7) -0.0854(5) 0.0465(17) Uani 1 1 d U
C35 C 0.7741(7) 0.4013(6) -0.0240(5) 0.0448(17) Uani 1 1 d U
H35 H 0.8291 0.3731 -0.0222 0.054 Uiso 1 1 calc R
C36 C 0.7481(7) 0.3953(7) -0.1498(5) 0.0470(19) Uani 1 1 d U
C37 C 0.4303(5) 0.6005(5) 0.0096(5) 0.101(2) Uani 1 1 d GU
C38 C 0.4134(7) 0.6311(7) 0.0708(5) 0.117(2) Uani 1 1 d GU
H38 H 0.4547 0.6201 0.1126 0.140 Uiso 1 1 calc R
C39 C 0.3348(8) 0.6780(7) 0.0697(6) 0.116(2) Uani 1 1 d GU
H39 H 0.3235 0.6984 0.1106 0.139 Uiso 1 1 calc R
C40 C 0.2731(6) 0.6944(7) 0.0073(7) 0.1154(19) Uani 1 1 d GU
H40 H 0.2205 0.7258 0.0065 0.138 Uiso 1 1 calc R
C41 C 0.2900(6) 0.6638(7) -0.0539(6) 0.116(2) Uani 1 1 d GU
H41 H 0.2487 0.6748 -0.0957 0.139 Uiso 1 1 calc R
C42 C 0.3685(7) 0.6169(7) -0.0528(5) 0.111(2) Uani 1 1 d GU
H42 H 0.3798 0.5965 -0.0937 0.133 Uiso 1 1 calc R
C43 C 1.0370(7) 0.4351(7) 0.2491(6) 0.0484(19) Uani 1 1 d U
C44 C 1.1264(7) 0.4809(7) 0.2507(6) 0.0486(17) Uani 1 1 d U
C45 C 1.2026(7) 0.4397(8) 0.2413(6) 0.0536(19) Uani 1 1 d U
H45 H 1.2014 0.3838 0.2359 0.064 Uiso 1 1 calc R
C46 C 1.2823(9) 0.4841(8) 0.2402(7) 0.0640(17) Uani 1 1 d U
C47 C 1.2862(8) 0.5671(7) 0.2493(6) 0.0536(19) Uani 1 1 d U
H47 H 1.3407 0.5959 0.2502 0.064 Uiso 1 1 calc R
C48 C 1.2070(7) 0.6052(7) 0.2568(6) 0.0492(17) Uani 1 1 d U
C49 C 1.1276(8) 0.5624(7) 0.2585(5) 0.0483(17) Uani 1 1 d U
H49 H 1.0748 0.5893 0.2651 0.058 Uiso 1 1 calc R
C50 C 1.2090(8) 0.6933(7) 0.2640(6) 0.0511(19) Uani 1 1 d U
C51 C 1.4493(5) 0.3380(6) 0.2233(5) 0.114(2) Uani 1 1 d GU
C52 C 1.4467(7) 0.2540(7) 0.2202(6) 0.127(2) Uani 1 1 d GU
H52 H 1.3936 0.2264 0.2252 0.153 Uiso 1 1 calc R
C53 C 1.5234(8) 0.2111(6) 0.2097(7) 0.132(2) Uani 1 1 d GU
H53 H 1.5216 0.1549 0.2076 0.158 Uiso 1 1 calc R
C54 C 1.6028(7) 0.2523(8) 0.2022(7) 0.128(2) Uani 1 1 d GU
H54 H 1.6541 0.2236 0.1952 0.154 Uiso 1 1 calc R
C55 C 1.6055(6) 0.3363(8) 0.2053(6) 0.127(2) Uani 1 1 d GU
H55 H 1.6586 0.3638 0.2003 0.152 Uiso 1 1 calc R
C56 C 1.5287(7) 0.3792(6) 0.2159(6) 0.126(2) Uani 1 1 d GU
H56 H 1.5305 0.4354 0.2180 0.151 Uiso 1 1 calc R
C57 C 0.9784(10) -0.2438(10) 0.4753(7) 0.089(3) Uani 1 1 d U
H57 H 1.0354 -0.2191 0.4930 0.106 Uiso 1 1 calc R
C58 C 0.8460(12) -0.3215(13) 0.4931(9) 0.128(5) Uani 1 1 d U
H58A H 0.7957 -0.2915 0.5044 0.192 Uiso 1 1 calc R
H58B H 0.8489 -0.3743 0.5137 0.192 Uiso 1 1 calc R
H58C H 0.8358 -0.3268 0.4438 0.192 Uiso 1 1 calc R
C59 C 0.9730(12) -0.2726(13) 0.5961(7) 0.116(5) Uani 1 1 d U
H59A H 1.0309 -0.2437 0.6046 0.175 Uiso 1 1 calc R
H59B H 0.9832 -0.3259 0.6155 0.175 Uiso 1 1 calc R
H59C H 0.9297 -0.2442 0.6172 0.175 Uiso 1 1 calc R
C60 C 0.8599(11) -0.3650(12) 0.2502(9) 0.103(5) Uani 1 1 d U
H60 H 0.8637 -0.4202 0.2420 0.123 Uiso 1 1 calc R
C61 C 0.7648(14) -0.2440(14) 0.2577(12) 0.159(5) Uani 1 1 d U
H61A H 0.8042 -0.2354 0.3027 0.239 Uiso 1 1 calc R
H61B H 0.7009 -0.2379 0.2602 0.239 Uiso 1 1 calc R
H61C H 0.7796 -0.2050 0.2260 0.239 Uiso 1 1 calc R
C62 C 0.6970(13) -0.3824(13) 0.2020(11) 0.143(6) Uani 1 1 d U
H62A H 0.7132 -0.4244 0.1734 0.214 Uiso 1 1 calc R
H62B H 0.6501 -0.3482 0.1747 0.214 Uiso 1 1 calc R
H62C H 0.6734 -0.4062 0.2387 0.214 Uiso 1 1 calc R
C63 C 1.0657(10) -0.4164(10) 0.4113(7) 0.082(3) Uani 1 1 d U
H63 H 1.0226 -0.4374 0.3739 0.098 Uiso 1 1 calc R
C64 C 1.0437(12) -0.5405(10) 0.4740(9) 0.123(5) Uani 1 1 d U
H64A H 1.0019 -0.5532 0.4309 0.185 Uiso 1 1 calc R
H64B H 1.0098 -0.5389 0.5100 0.185 Uiso 1 1 calc R
H64C H 1.0913 -0.5812 0.4846 0.185 Uiso 1 1 calc R
C65 C 1.1532(13) -0.4285(12) 0.5306(9) 0.125(5) Uani 1 1 d U
H65A H 1.1826 -0.3808 0.5181 0.188 Uiso 1 1 calc R
H65B H 1.1997 -0.4686 0.5480 0.188 Uiso 1 1 calc R
H65C H 1.1201 -0.4153 0.5656 0.188 Uiso 1 1 calc R
C66 C 1.0355(14) 0.1875(13) 0.0180(9) 0.136(2) Uani 1 1 d U
H66 H 1.0781 0.1603 0.0521 0.163 Uiso 1 1 calc R
C67 C 0.9714(16) 0.2084(14) -0.1034(10) 0.163(5) Uani 1 1 d U
H67A H 0.9085 0.1897 -0.1089 0.244 Uiso 1 1 calc R
H67B H 0.9925 0.1976 -0.1448 0.244 Uiso 1 1 calc R
H67C H 0.9739 0.2655 -0.0945 0.244 Uiso 1 1 calc R
C68 C 1.0874(16) 0.0895(14) -0.0587(11) 0.167(5) Uani 1 1 d U
H68A H 1.1518 0.0963 -0.0362 0.250 Uiso 1 1 calc R
H68B H 1.0820 0.0829 -0.1074 0.250 Uiso 1 1 calc R
H68C H 1.0630 0.0425 -0.0405 0.250 Uiso 1 1 calc R
C69 C 1.1641(10) 0.2116(8) 0.2244(8) 0.079(4) Uani 1 1 d U
H69 H 1.1457 0.2372 0.2609 0.095 Uiso 1 1 calc R
C70 C 1.2349(13) 0.1003(11) 0.1772(10) 0.124(5) Uani 1 1 d U
H70A H 1.1905 0.0576 0.1636 0.186 Uiso 1 1 calc R
H70B H 1.2965 0.0779 0.1894 0.186 Uiso 1 1 calc R
H70C H 1.2310 0.1376 0.1396 0.186 Uiso 1 1 calc R
C71 C 1.2361(12) 0.1083(10) 0.3081(9) 0.112(5) Uani 1 1 d U
H71A H 1.2307 0.1487 0.3417 0.169 Uiso 1 1 calc R
H71B H 1.2986 0.0876 0.3179 0.169 Uiso 1 1 calc R
H71C H 1.1935 0.0649 0.3101 0.169 Uiso 1 1 calc R
C72 C 1.0580(15) 0.4164(15) 0.0285(11) 0.145(3) Uani 1 1 d U
H72 H 1.0061 0.3912 0.0013 0.174 Uiso 1 1 calc R
C73 C 1.0705(17) 0.4893(16) -0.0714(12) 0.179(6) Uani 1 1 d U
H73A H 1.0661 0.4423 -0.1003 0.269 Uiso 1 1 calc R
H73B H 1.1161 0.5257 -0.0819 0.269 Uiso 1 1 calc R
H73C H 1.0112 0.5159 -0.0794 0.269 Uiso 1 1 calc R
C74 C 1.1901(16) 0.4998(16) 0.0463(12) 0.169(6) Uani 1 1 d U
H74A H 1.1781 0.5514 0.0647 0.253 Uiso 1 1 calc R
H74B H 1.2374 0.5056 0.0204 0.253 Uiso 1 1 calc R
H74C H 1.2110 0.4624 0.0836 0.253 Uiso 1 1 calc R
Mn1 Mn 0.86942(10) 0.37880(9) 0.25030(7) 0.0396(4) Uani 1 1 d .
Mn2 Mn 1.19152(11) -0.14864(10) 0.25337(8) 0.0447(4) Uani 1 1 d .
Mn3 Mn 1.01007(11) 0.30151(10) 0.13469(8) 0.0440(4) Uani 1 1 d .
Mn4 Mn 1.04045(11) -0.25249(10) 0.33905(8) 0.0489(4) Uani 1 1 d .
N1 N 0.5823(7) 0.5732(6) 0.4644(5) 0.063(3) Uani 1 1 d .
N2 N 0.5643(7) 0.5885(7) 0.5192(6) 0.071(3) Uani 1 1 d .
N3 N 0.7078(7) 0.0031(7) 0.3070(6) 0.067(3) Uani 1 1 d .
N4 N 0.7095(8) -0.0609(9) 0.3369(7) 0.101(4) Uani 1 1 d .
N5 N 0.5309(7) 0.5335(7) -0.0373(5) 0.072(3) Uani 1 1 d .
N6 N 0.5116(8) 0.5519(8) 0.0162(6) 0.089(4) Uani 1 1 d .
N7 N 1.3694(6) 0.4455(7) 0.2335(7) 0.078(4) Uani 1 1 d .
N8 N 1.3631(7) 0.3731(8) 0.2308(7) 0.096(4) Uani 1 1 d .
N9 N 1.2141(9) 0.1444(8) 0.2388(7) 0.093(4) Uani 1 1 d .
N10 N 1.0311(11) 0.1661(10) -0.0454(7) 0.134(3) Uani 1 1 d U
N11 N 1.0966(13) 0.4664(12) -0.0031(8) 0.168(8) Uani 1 1 d .
N12 N 1.0870(9) -0.4609(8) 0.4688(7) 0.098(5) Uani 1 1 d .
N13 N 0.9340(8) -0.2787(8) 0.5195(7) 0.094(4) Uani 1 1 d .
N14 N 0.7810(9) -0.3333(8) 0.2317(10) 0.134(7) Uani 1 1 d .
O1 O 0.8614(6) 0.3758(6) 0.3569(4) 0.073(3) Uani 1 1 d .
O2 O 0.7660(6) 0.4602(7) 0.2950(4) 0.081(3) Uani 1 1 d .
O3 O 0.8542(5) 0.2554(5) 0.2397(4) 0.061(2) Uani 1 1 d U
O4 O 0.9544(5) 0.2062(4) 0.1817(4) 0.055(2) Uani 1 1 d U
O5 O 0.7898(6) 0.4181(6) 0.1572(4) 0.068(3) Uani 1 1 d .
O6 O 0.8832(5) 0.3608(6) 0.0997(4) 0.075(3) Uani 1 1 d .
O7 O 0.9722(5) 0.4724(5) 0.2664(5) 0.067(2) Uani 1 1 d .
O8 O 1.0296(5) 0.3633(4) 0.2324(4) 0.050(2) Uani 1 1 d .
O9 O 0.7652(5) 0.3876(5) 0.6454(3) 0.061(2) Uani 1 1 d .
O10 O 0.8635(6) 0.3257(5) 0.5943(4) 0.066(3) Uani 1 1 d .
O11 O 0.7084(5) 0.4184(5) -0.2072(3) 0.054(2) Uani 1 1 d .
O12 O 0.8173(5) 0.3517(6) -0.1434(4) 0.069(2) Uani 1 1 d .
O13 O 1.1347(5) 0.7297(4) 0.2684(3) 0.047(2) Uani 1 1 d .
O14 O 1.2790(5) 0.7343(5) 0.2617(4) 0.068(2) Uani 1 1 d .
O15 O 1.0761(6) 0.3953(5) 0.0879(4) 0.078(3) Uani 1 1 d U
O16 O 1.1410(5) 0.2417(6) 0.1692(4) 0.071(3) Uani 1 1 d .
O17 O 0.9904(6) 0.2382(6) 0.0363(4) 0.075(2) Uani 1 1 d U
O18 O 1.0801(6) -0.0673(5) 0.2415(5) 0.071(3) Uani 1 1 d .
O19 O 0.9856(6) -0.1528(6) 0.2768(5) 0.081(3) Uani 1 1 d .
O20 O 0.9479(6) -0.2427(6) 0.4129(5) 0.085(3) Uani 1 1 d .
O21 O 1.0980(6) -0.3518(5) 0.4047(4) 0.068(3) Uani 1 1 d .
O22 O 0.9352(7) -0.3298(6) 0.2790(5) 0.081(3) Uani 1 1 d .
O23 O 0.642(3) 0.777(3) 0.9911(15) 0.63(3) Uani 1 1 d .

loop_
_atom_site_aniso_label
_atom_site_aniso_U_11
_atom_site_aniso_U_22
_atom_site_aniso_U_33
_atom_site_aniso_U_23
_atom_site_aniso_U_13
_atom_site_aniso_U_12
C1 0.065(4) 0.055(4) 0.042(3) 0.001(3) 0.020(3) 0.001(3)
C2 0.062(3) 0.051(3) 0.036(3) -0.002(3) 0.021(3) 0.004(3)
C3 0.060(3) 0.051(3) 0.040(3) 0.000(3) 0.024(3) 0.004(3)
C4 0.059(3) 0.049(3) 0.037(3) -0.001(3) 0.020(3) 0.008(3)
C5 0.061(3) 0.047(3) 0.038(3) 0.002(3) 0.019(3) 0.009(3)
C6 0.064(3) 0.055(3) 0.046(3) 0.004(3) 0.020(3) 0.007(3)
C7 0.062(3) 0.052(3) 0.040(3) 0.002(3) 0.020(3) -0.002(3)
C8 0.058(3) 0.047(4) 0.040(3) 0.000(3) 0.021(3) 0.004(3)
C9 0.085(4) 0.071(4) 0.097(4) 0.013(4) 0.035(3) 0.028(3)
C10 0.096(4) 0.081(4) 0.111(4) 0.009(4) 0.040(4) 0.035(4)
C11 0.098(4) 0.088(4) 0.114(4) 0.010(4) 0.037(4) 0.029(4)
C12 0.095(4) 0.080(4) 0.1161(16) 0.013(3) 0.035(3) 0.033(4)
C13 0.095(4) 0.080(4) 0.114(3) 0.012(4) 0.033(3) 0.026(4)
C14 0.091(4) 0.080(4) 0.110(4) 0.013(4) 0.037(4) 0.025(4)
C15 0.073(3) 0.030(2) 0.055(3) 0.000(2) 0.031(3) -0.008(2)
C16 0.069(3) 0.031(3) 0.055(3) 0.000(3) 0.024(3) -0.008(3)
C17 0.074(3) 0.039(3) 0.063(3) 0.001(3) 0.025(3) -0.007(3)
C18 0.076(3) 0.041(3) 0.066(3) 0.002(3) 0.026(3) -0.006(3)
C19 0.076(3) 0.037(3) 0.063(3) 0.001(3) 0.020(3) -0.001(3)
C20 0.074(3) 0.032(3) 0.056(3) 0.000(3) 0.022(3) -0.006(3)
C21 0.074(3) 0.030(3) 0.055(3) 0.000(3) 0.022(3) -0.004(3)
C22 0.077(4) 0.034(4) 0.060(4) 0.003(3) 0.020(3) -0.005(3)
C23 0.095(4) 0.096(4) 0.118(4) 0.025(4) 0.046(3) -0.011(4)
C24 0.093(4) 0.106(4) 0.125(4) 0.029(4) 0.050(4) -0.013(4)
C25 0.097(4) 0.114(4) 0.127(4) 0.029(4) 0.050(4) -0.012(4)
C26 0.1016(17) 0.112(4) 0.132(4) 0.029(4) 0.045(3) -0.015(2)
C27 0.103(3) 0.114(4) 0.137(4) 0.031(4) 0.044(4) -0.014(3)
C28 0.104(4) 0.112(4) 0.135(4) 0.031(4) 0.045(4) -0.018(4)
C29 0.065(3) 0.045(4) 0.043(3) 0.004(3) 0.026(3) 0.001(3)
C30 0.063(3) 0.040(3) 0.038(3) 0.004(3) 0.026(3) 0.010(3)
C31 0.065(3) 0.048(3) 0.042(3) 0.004(3) 0.024(3) 0.007(3)
C32 0.068(3) 0.050(3) 0.054(3) 0.004(3) 0.029(3) 0.012(3)
C33 0.067(3) 0.047(3) 0.043(3) 0.001(3) 0.022(3) 0.008(3)
C34 0.064(3) 0.042(3) 0.040(3) 0.004(3) 0.027(3) 0.008(3)
C35 0.061(3) 0.041(3) 0.039(3) 0.005(3) 0.025(3) 0.007(3)
C36 0.064(3) 0.043(4) 0.040(3) 0.002(3) 0.024(3) 0.011(3)
C37 0.089(4) 0.086(4) 0.141(4) 0.007(4) 0.053(3) 0.033(4)
C38 0.103(4) 0.096(4) 0.162(4) 0.004(4) 0.051(4) 0.036(4)
C39 0.099(3) 0.097(4) 0.164(2) 0.003(3) 0.056(2) 0.035(4)
C40 0.100(4) 0.089(4) 0.1685(16) 0.011(2) 0.055(2) 0.032(4)
C41 0.099(4) 0.095(4) 0.164(3) 0.012(3) 0.050(3) 0.034(4)
C42 0.094(4) 0.091(4) 0.158(4) 0.015(4) 0.052(4) 0.036(4)
C43 0.066(3) 0.032(4) 0.055(3) -0.003(3) 0.030(3) -0.001(3)
C44 0.067(3) 0.031(3) 0.055(3) -0.004(3) 0.029(3) -0.001(3)
C45 0.066(3) 0.040(3) 0.062(3) -0.003(3) 0.028(3) -0.002(3)
C46 0.076(3) 0.047(3) 0.076(3) -0.005(3) 0.032(3) 0.004(3)
C47 0.071(3) 0.035(3) 0.063(3) -0.002(3) 0.032(3) 0.000(3)
C48 0.065(3) 0.034(3) 0.056(3) -0.005(3) 0.029(3) 0.001(3)
C49 0.067(3) 0.034(3) 0.053(3) -0.004(3) 0.032(3) -0.002(3)
C50 0.070(4) 0.035(4) 0.056(3) -0.001(3) 0.031(3) 0.003(3)
C51 0.095(4) 0.105(4) 0.153(4) -0.022(4) 0.048(4) 0.024(4)
C52 0.103(4) 0.117(4) 0.171(4) -0.021(4) 0.050(4) 0.027(4)
C53 0.107(4) 0.120(4) 0.174(4) -0.021(4) 0.044(4) 0.026(4)
C54 0.102(4) 0.1235(12) 0.168(4) -0.023(4) 0.049(4) 0.027(4)
C55 0.098(4) 0.1234(14) 0.167(4) -0.024(4) 0.049(4) 0.025(4)
C56 0.096(4) 0.119(4) 0.169(4) -0.024(4) 0.047(4) 0.023(4)
C57 0.122(6) 0.081(7) 0.078(6) -0.005(6) 0.053(5) -0.009(6)
C58 0.142(10) 0.138(11) 0.116(9) 0.001(9) 0.055(8) -0.048(9)
C59 0.150(9) 0.129(11) 0.085(8) -0.012(8) 0.056(7) -0.019(9)
C60 0.084(8) 0.097(9) 0.123(10) 0.011(9) 0.012(8) -0.021(8)
C61 0.144(9) 0.125(10) 0.185(10) -0.016(9) -0.015(9) -0.005(9)
C62 0.114(10) 0.129(11) 0.167(12) 0.006(10) -0.009(10) -0.027(9)
C63 0.109(6) 0.078(7) 0.068(6) 0.013(6) 0.039(5) -0.007(6)
C64 0.141(10) 0.097(9) 0.120(9) 0.057(8) 0.006(8) -0.042(8)
C65 0.136(10) 0.125(10) 0.098(9) 0.021(9) -0.010(9) -0.029(9)
C66 0.207(3) 0.121(3) 0.093(5) -0.022(4) 0.066(4) 0.060(4)
C67 0.239(10) 0.146(9) 0.103(9) -0.008(9) 0.038(8) 0.070(9)
C68 0.229(10) 0.148(9) 0.128(9) -0.018(9) 0.049(9) 0.077(9)
C69 0.094(8) 0.052(8) 0.092(8) -0.012(7) 0.024(7) 0.019(7)
C70 0.154(10) 0.082(9) 0.135(10) -0.020(9) 0.031(9) 0.043(8)
C71 0.134(10) 0.077(9) 0.106(10) 0.019(8) -0.016(9) 0.016(8)
C72 0.204(7) 0.132(7) 0.1209(16) 0.013(3) 0.081(6) -0.022(7)
C73 0.235(12) 0.162(12) 0.145(11) 0.051(10) 0.049(10) -0.031(11)
C74 0.209(10) 0.153(10) 0.144(9) 0.014(9) 0.037(9) -0.042(9)
Mn1 0.0623(9) 0.0274(9) 0.0361(7) 0.0004(7) 0.0260(6) 0.0007(7)
Mn2 0.0752(10) 0.0299(9) 0.0381(8) -0.0003(7) 0.0316(7) -0.0071(8)
Mn3 0.0666(9) 0.0286(9) 0.0452(8) -0.0003(7) 0.0301(7) 0.0023(8)
Mn4 0.0713(10) 0.0260(9) 0.0586(9) 0.0008(8) 0.0340(8) -0.0081(8)
N1 0.074(6) 0.058(7) 0.062(6) 0.014(5) 0.025(5) 0.025(5)
N2 0.090(7) 0.066(8) 0.066(6) -0.004(6) 0.034(6) 0.022(6)
N3 0.079(6) 0.053(7) 0.078(7) 0.020(6) 0.035(5) -0.004(5)
N4 0.079(7) 0.097(11) 0.142(10) 0.037(9) 0.055(7) -0.015(7)
N5 0.098(7) 0.072(8) 0.058(6) 0.010(5) 0.039(5) 0.056(6)
N6 0.098(7) 0.100(9) 0.077(8) 0.009(7) 0.038(6) 0.057(7)
N7 0.055(6) 0.049(7) 0.142(10) -0.018(7) 0.048(6) -0.006(5)
N8 0.075(6) 0.049(8) 0.180(12) 0.000(8) 0.060(7) 0.014(6)
N9 0.104(9) 0.064(9) 0.105(10) -0.005(8) 0.012(8) -0.012(7)
N10 0.204(7) 0.124(7) 0.088(6) -0.025(6) 0.064(6) 0.064(6)
N11 0.219(16) 0.184(16) 0.105(10) 0.086(11) 0.042(11) -0.055(14)
N12 0.121(10) 0.085(10) 0.086(9) 0.018(8) 0.019(8) -0.024(8)
N13 0.100(7) 0.077(9) 0.122(9) -0.015(8) 0.063(7) -0.025(7)
N14 0.070(9) 0.057(9) 0.25(2) -0.009(11) -0.013(11) 0.009(7)
O1 0.116(6) 0.064(6) 0.052(4) 0.007(4) 0.046(4) 0.025(5)
O2 0.088(6) 0.121(9) 0.038(5) 0.009(5) 0.020(4) 0.022(6)
O3 0.080(5) 0.032(4) 0.081(5) 0.004(3) 0.038(4) 0.000(3)
O4 0.076(4) 0.023(4) 0.079(4) 0.007(3) 0.043(4) -0.013(3)
O5 0.096(5) 0.080(6) 0.034(4) -0.005(4) 0.024(4) 0.025(5)
O6 0.078(5) 0.103(7) 0.046(4) 0.013(5) 0.015(4) 0.042(5)
O7 0.075(5) 0.033(5) 0.109(6) -0.020(4) 0.056(4) -0.016(4)
O8 0.076(5) 0.024(4) 0.052(4) 0.003(4) 0.017(4) -0.009(4)
O9 0.088(5) 0.065(6) 0.036(4) 0.012(4) 0.029(3) 0.023(4)
O10 0.088(5) 0.070(6) 0.048(4) 0.018(4) 0.030(4) 0.023(5)
O11 0.078(5) 0.055(5) 0.035(4) 0.008(4) 0.024(3) 0.014(4)
O12 0.086(5) 0.081(6) 0.050(4) -0.001(4) 0.037(4) 0.025(5)
O13 0.070(4) 0.034(5) 0.045(4) 0.000(3) 0.028(3) -0.001(4)
O14 0.083(5) 0.032(5) 0.099(6) -0.005(5) 0.043(4) -0.017(4)
O15 0.115(6) 0.062(6) 0.068(3) 0.017(4) 0.043(4) -0.028(5)
O16 0.079(5) 0.069(6) 0.068(5) 0.016(5) 0.024(4) 0.020(5)
O17 0.102(6) 0.069(6) 0.058(5) -0.021(5) 0.026(4) 0.001(4)
O18 0.079(5) 0.058(6) 0.089(6) 0.021(5) 0.044(4) 0.008(4)
O19 0.083(6) 0.051(6) 0.104(7) 0.009(6) 0.012(5) 0.010(5)
O20 0.097(6) 0.082(7) 0.093(6) 0.010(6) 0.059(5) -0.011(5)
O21 0.091(6) 0.042(5) 0.072(6) 0.012(5) 0.024(5) -0.019(5)
O22 0.088(7) 0.065(7) 0.085(7) 0.000(5) 0.014(5) 0.007(5)
O23 0.82(7) 0.76(8) 0.23(3) 0.04(4) -0.05(4) -0.52(6)

loop_
_atom_type_symbol
_atom_type_description
_atom_type_scat_dispersion_real
_atom_type_scat_dispersion_imag
_atom_type_scat_source
C C 0.0033 0.0016 'International Tables Vol C Tables 4.2.6.8 and 6.1.1.4'
H H 0.0000 0.0000 'International Tables Vol C Tables 4.2.6.8 and 6.1.1.4'
Mn Mn 0.3368 0.7283 'International Tables Vol C Tables 4.2.6.8 and 6.1.1.4'
N N 0.0061 0.0033 'International Tables Vol C Tables 4.2.6.8 and 6.1.1.4'
O O 0.0106 0.0060 'International Tables Vol C Tables 4.2.6.8 and 6.1.1.4'

loop_
_geom_angle_atom_site_label_1
_geom_angle_atom_site_label_2
_geom_angle_atom_site_label_3
_geom_angle
_geom_angle_site_symmetry_1
_geom_angle_site_symmetry_3
O2 C1 O1 121.7(11) . .
O2 C1 C2 119.9(11) . .
O1 C1 C2 118.4(10) . .
C3 C2 C7 120.7(9) . .
C3 C2 C1 117.7(10) . .
C7 C2 C1 121.5(10) . .
C4 C3 C2 120.8(10) . .
C4 C3 H3 119.6 . .
C2 C3 H3 119.6 . .
C5 C4 C3 119.0(10) . .
C5 C4 C8 120.3(9) . .
C3 C4 C8 120.5(10) . .
C4 C5 C6 119.8(10) . .
C4 C5 H5 120.1 . .
C6 C5 H5 120.1 . .
C5 C6 C7 123.0(11) . .
C5 C6 N1 120.6(10) . .
C7 C6 N1 116.2(10) . .
C6 C7 C2 116.7(10) . .
C6 C7 H7 121.6 . .
C2 C7 H7 121.6 . .
O9 C8 O10 125.7(10) . .
O9 C8 C4 117.7(10) . .
O10 C8 C4 116.6(9) . .
C10 C9 C14 120.0 . .
C10 C9 N2 113.8(7) . .
C14 C9 N2 126.2(7) . .
C9 C10 C11 120.0 . .
C9 C10 H10 120.0 . .
C11 C10 H10 120.0 . .
C12 C11 C10 120.0 . .
C12 C11 H11 120.0 . .
C10 C11 H11 120.0 . .
C11 C12 C13 120.0 . .
C11 C12 H12 120.0 . .
C13 C12 H12 120.0 . .
C14 C13 C12 120.0 . .
C14 C13 H13 120.0 . .
C12 C13 H13 120.0 . .
C13 C14 C9 120.0 . .
C13 C14 H14 120.0 . .
C9 C14 H14 120.0 . .
O3 C15 O4 127.2(10) . .
O3 C15 C16 118.3(10) . .
O4 C15 C16 114.4(10) . .
C21 C16 C17 121.2(11) . .
C21 C16 C15 121.0(10) . .
C17 C16 C15 117.7(10) . .
C18 C17 C16 116.5(11) . .
C18 C17 H17 121.7 . .
C16 C17 H17 121.7 . .
C19 C18 C17 123.3(12) . .
C19 C18 N3 121.7(11) . .
C17 C18 N3 114.5(11) . .
C18 C19 C20 118.5(12) . .
C18 C19 H19 120.8 . .
C20 C19 H19 120.8 . .
C21 C20 C19 119.3(11) . .
C21 C20 C22 121.4(11) . .
C19 C20 C22 119.3(10) . .
C20 C21 C16 121.2(11) . .
C20 C21 H21 119.4 . .
C16 C21 H21 119.4 . .
O18 C22 O19 125.9(12) . .
O18 C22 C20 120.1(11) . .
O19 C22 C20 113.9(11) . .
C24 C23 C28 120.0 . .
C24 C23 N4 125.4(8) . .
C28 C23 N4 114.3(8) . .
C25 C24 C23 120.0 . .
C25 C24 H24 120.0 . .
C23 C24 H24 120.0 . .
C26 C25 C24 120.0 . .
C26 C25 H25 120.0 . .
C24 C25 H25 120.0 . .
C25 C26 C27 120.0 . .
C25 C26 H26 120.0 . .
C27 C26 H26 120.0 . .
C28 C27 C26 120.0 . .
C28 C27 H27 120.0 . .
C26 C27 H27 120.0 . .
C27 C28 C23 120.0 . .
C27 C28 H28 120.0 . .
C23 C28 H28 120.0 . .
O6 C29 O5 124.6(10) . .
O6 C29 C30 117.1(9) . .
O5 C29 C30 118.2(10) . .
C35 C30 C31 120.6(10) . .
C35 C30 C29 118.8(9) . .
C31 C30 C29 120.6(9) . .
C32 C31 C30 118.4(10) . .
C32 C31 H31 120.8 . .
C30 C31 H31 120.8 . .
C31 C32 C33 121.5(10) . .
C31 C32 N5 123.9(10) . .
C33 C32 N5 114.5(10) . .
C32 C33 C34 117.4(10) . .
C32 C33 H33 121.3 . .
C34 C33 H33 121.3 . .
C35 C34 C33 120.9(10) . .
C35 C34 C36 119.4(9) . .
C33 C34 C36 119.6(9) . .
C34 C35 C30 121.0(10) . .
C34 C35 H35 119.5 . .
C30 C35 H35 119.5 . .
O11 C36 O12 119.3(9) . .
O11 C36 C34 123.2(10) . .
O12 C36 C34 117.4(9) . .
O11 C36 Mn2 60.7(5) . 2_755
O12 C36 Mn2 58.7(5) . 2_755
C34 C36 Mn2 175.5(8) . 2_755
C38 C37 C42 120.0 . .
C38 C37 N6 115.9(8) . .
C42 C37 N6 124.1(8) . .
C37 C38 C39 120.0 . .
C37 C38 H38 120.0 . .
C39 C38 H38 120.0 . .
C40 C39 C38 120.0 . .
C40 C39 H39 120.0 . .
C38 C39 H39 120.0 . .
C39 C40 C41 120.0 . .
C39 C40 H40 120.0 . .
C41 C40 H40 120.0 . .
C42 C41 C40 120.0 . .
C42 C41 H41 120.0 . .
C40 C41 H41 120.0 . .
C41 C42 C37 120.0 . .
C41 C42 H42 120.0 . .
C37 C42 H42 120.0 . .
O8 C43 O7 121.6(10) . .
O8 C43 C44 120.8(9) . .
O7 C43 C44 117.6(10) . .
C49 C44 C45 121.5(11) . .
C49 C44 C43 119.2(10) . .
C45 C44 C43 119.2(10) . .
C44 C45 C46 117.7(12) . .
C44 C45 H45 121.1 . .
C46 C45 H45 121.1 . .
C47 C46 C45 122.1(11) . .
C47 C46 N7 115.6(11) . .
C45 C46 N7 122.2(11) . .
C48 C47 C46 117.4(11) . .
C48 C47 H47 121.3 . .
C46 C47 H47 121.3 . .
C47 C48 C49 121.4(11) . .
C47 C48 C50 118.1(10) . .
C49 C48 C50 120.5(10) . .
C44 C49 C48 119.8(10) . .
C44 C49 H49 120.1 . .
C48 C49 H49 120.1 . .
O14 C50 O13 118.7(11) . .
O14 C50 C48 122.5(10) . .
O13 C50 C48 118.6(10) . .
C52 C51 C56 120.0 . .
C52 C51 N8 113.0(8) . .
C56 C51 N8 126.9(8) . .
C53 C52 C51 120.0 . .
C53 C52 H52 120.0 . .
C51 C52 H52 120.0 . .
C54 C53 C52 120.0 . .
C54 C53 H53 120.0 . .
C52 C53 H53 120.0 . .
C53 C54 C55 120.0 . .
C53 C54 H54 120.0 . .
C55 C54 H54 120.0 . .
C56 C55 C54 120.0 . .
C56 C55 H55 120.0 . .
C54 C55 H55 120.0 . .
C55 C56 C51 120.0 . .
C55 C56 H56 120.0 . .
C51 C56 H56 120.0 . .
O20 C57 N13 123.3(14) . .
O20 C57 H57 118.3 . .
N13 C57 H57 118.3 . .
N13 C58 H58A 109.5 . .
N13 C58 H58B 109.5 . .
H58A C58 H58B 109.5 . .
N13 C58 H58C 109.5 . .
H58A C58 H58C 109.5 . .
H58B C58 H58C 109.5 . .
N13 C59 H59A 109.5 . .
N13 C59 H59B 109.5 . .
H59A C59 H59B 109.5 . .
N13 C59 H59C 109.5 . .
H59A C59 H59C 109.5 . .
H59B C59 H59C 109.5 . .
N14 C60 O22 126.8(18) . .
N14 C60 H60 116.6 . .
O22 C60 H60 116.6 . .
N14 C61 H61A 109.5 . .
N14 C61 H61B 109.5 . .
H61A C61 H61B 109.5 . .
N14 C61 H61C 109.5 . .
H61A C61 H61C 109.5 . .
H61B C61 H61C 109.5 . .
N14 C62 H62A 109.5 . .
N14 C62 H62B 109.5 . .
H62A C62 H62B 109.5 . .
N14 C62 H62C 109.5 . .
H62A C62 H62C 109.5 . .
H62B C62 H62C 109.5 . .
O21 C63 N12 124.5(14) . .
O21 C63 H63 117.7 . .
N12 C63 H63 117.7 . .
N12 C64 H64A 109.5 . .
N12 C64 H64B 109.5 . .
H64A C64 H64B 109.5 . .
N12 C64 H64C 109.5 . .
H64A C64 H64C 109.5 . .
H64B C64 H64C 109.5 . .
N12 C65 H65A 109.5 . .
N12 C65 H65B 109.5 . .
H65A C65 H65B 109.5 . .
N12 C65 H65C 109.5 . .
H65A C65 H65C 109.5 . .
H65B C65 H65C 109.5 . .
O17 C66 N10 125.9(18) . .
O17 C66 H66 117.1 . .
N10 C66 H66 117.1 . .
N10 C67 H67A 109.5 . .
N10 C67 H67B 109.5 . .
H67A C67 H67B 109.5 . .
N10 C67 H67C 109.5 . .
H67A C67 H67C 109.5 . .
H67B C67 H67C 109.5 . .
N10 C68 H68A 109.5 . .
N10 C68 H68B 109.5 . .
H68A C68 H68B 109.5 . .
N10 C68 H68C 109.5 . .
H68A C68 H68C 109.5 . .
H68B C68 H68C 109.5 . .
O16 C69 N9 125.5(15) . .
O16 C69 H69 117.3 . .
N9 C69 H69 117.3 . .
N9 C70 H70A 109.5 . .
N9 C70 H70B 109.5 . .
H70A C70 H70B 109.5 . .
N9 C70 H70C 109.5 . .
H70A C70 H70C 109.5 . .
H70B C70 H70C 109.5 . .
N9 C71 H71A 109.5 . .
N9 C71 H71B 109.5 . .
H71A C71 H71B 109.5 . .
N9 C71 H71C 109.5 . .
H71A C71 H71C 109.5 . .
H71B C71 H71C 109.5 . .
O15 C72 N11 131(2) . .
O15 C72 H72 114.4 . .
N11 C72 H72 114.4 . .
N11 C73 H73A 109.5 . .
N11 C73 H73B 109.5 . .
H73A C73 H73B 109.5 . .
N11 C73 H73C 109.5 . .
H73A C73 H73C 109.5 . .
H73B C73 H73C 109.5 . .
N11 C74 H74A 109.5 . .
N11 C74 H74B 109.5 . .
H74A C74 H74B 109.5 . .
N11 C74 H74C 109.5 . .
H74A C74 H74C 109.5 . .
H74B C74 H74C 109.5 . .
O3 Mn1 O5 101.1(3) . .
O3 Mn1 O7 142.2(3) . .
O5 Mn1 O7 98.5(4) . .
O3 Mn1 O1 92.8(3) . .
O5 Mn1 O1 138.3(3) . .
O7 Mn1 O1 93.6(3) . .
O3 Mn1 O2 122.7(3) . .
O5 Mn1 O2 82.6(3) . .
O7 Mn1 O2 91.6(3) . .
O1 Mn1 O2 57.1(3) . .
O3 Mn1 O8 88.2(3) . .
O5 Mn1 O8 105.8(3) . .
O7 Mn1 O8 55.3(3) . .
O1 Mn1 O8 113.8(3) . .
O2 Mn1 O8 146.3(3) . .
O9 Mn2 O18 89.2(3) 2_746 .
O9 Mn2 O12 157.4(3) 2_746 2_745
O18 Mn2 O12 91.0(3) . 2_745
O9 Mn2 O11 99.8(3) 2_746 2_745
O18 Mn2 O11 102.2(3) . 2_745
O12 Mn2 O11 58.1(3) 2_745 2_745
O9 Mn2 O13 100.1(3) 2_746 1_545
O18 Mn2 O13 106.6(3) . 1_545
O12 Mn2 O13 101.5(3) 2_745 1_545
O11 Mn2 O13 144.9(3) 2_745 1_545
O9 Mn2 O14 97.3(3) 2_746 1_545
O18 Mn2 O14 163.1(3) . 1_545
O12 Mn2 O14 88.9(3) 2_745 1_545
O11 Mn2 O14 92.1(3) 2_745 1_545
O13 Mn2 O14 56.9(3) 1_545 1_545
O9 Mn2 C36 128.6(3) 2_746 2_745
O18 Mn2 C36 97.8(3) . 2_745
O12 Mn2 C36 29.2(3) 2_745 2_745
O11 Mn2 C36 28.9(3) 2_745 2_745
O13 Mn2 C36 125.6(3) 1_545 2_745
O14 Mn2 C36 90.4(3) 1_545 2_745
O6 Mn3 O4 95.1(3) . .
O6 Mn3 O16 179.0(4) . .
O4 Mn3 O16 85.7(3) . .
O6 Mn3 O15 88.7(4) . .
O4 Mn3 O15 176.2(3) . .
O16 Mn3 O15 90.4(4) . .
O6 Mn3 O8 90.3(3) . .
O4 Mn3 O8 86.6(3) . .
O16 Mn3 O8 90.1(3) . .
O15 Mn3 O8 93.8(3) . .
O6 Mn3 O17 89.9(3) . .
O4 Mn3 O17 93.0(3) . .
O16 Mn3 O17 89.7(3) . .
O15 Mn3 O17 86.6(4) . .
O8 Mn3 O17 179.6(3) . .
O19 Mn4 O10 90.3(3) . 2_746
O19 Mn4 O21 178.5(4) . .
O10 Mn4 O21 88.2(3) 2_746 .
O19 Mn4 O22 90.2(4) . .
O10 Mn4 O22 174.4(3) 2_746 .
O21 Mn4 O22 91.2(3) . .
O19 Mn4 O13 86.8(3) . 1_545
O10 Mn4 O13 92.9(3) 2_746 1_545
O21 Mn4 O13 93.7(3) . 1_545
O22 Mn4 O13 92.7(3) . 1_545
O19 Mn4 O20 96.9(4) . .
O10 Mn4 O20 88.1(3) 2_746 .
O21 Mn4 O20 82.7(4) . .
O22 Mn4 O20 86.3(4) . .
O13 Mn4 O20 176.2(3) 1_545 .
N2 N1 C6 113.6(10) . .
N1 N2 C9 113.8(10) . .
N4 N3 C18 111.5(11) . .
N3 N4 C23 115.5(11) . .
N6 N5 C32 113.8(10) . .
N5 N6 C37 115.2(10) . .
N8 N7 C46 112.2(10) . .
N7 N8 C51 110.2(10) . .
C69 N9 C71 122.4(15) . .
C69 N9 C70 115.6(14) . .
C71 N9 C70 121.4(13) . .
C66 N10 C67 121.7(16) . .
C66 N10 C68 118.0(16) . .
C67 N10 C68 120.1(15) . .
C72 N11 C73 128(2) . .
C72 N11 C74 110.2(17) . .
C73 N11 C74 121.4(18) . .
C63 N12 C64 121.9(13) . .
C63 N12 C65 119.6(14) . .
C64 N12 C65 118.5(13) . .
C57 N13 C58 119.7(13) . .
C57 N13 C59 120.2(12) . .
C58 N13 C59 120.1(13) . .
C60 N14 C62 121.5(16) . .
C60 N14 C61 119.2(15) . .
C62 N14 C61 117.4(14) . .
C1 O1 Mn1 95.1(7) . .
C1 O2 Mn1 86.0(7) . .
C15 O3 Mn1 135.5(7) . .
C15 O4 Mn3 135.6(7) . .
C29 O5 Mn1 119.2(7) . .
C29 O6 Mn3 158.6(7) . .
C43 O7 Mn1 99.3(7) . .
C43 O8 Mn3 133.3(7) . .
C43 O8 Mn1 83.8(6) . .
Mn3 O8 Mn1 103.8(3) . .
C8 O9 Mn2 129.8(7) . 2_756
C8 O10 Mn4 141.0(7) . 2_756
C36 O11 Mn2 90.4(6) . 2_755
C36 O12 Mn2 92.2(6) . 2_755
C50 O13 Mn4 141.7(7) . 1_565
C50 O13 Mn2 93.6(7) . 1_565
Mn4 O13 Mn2 105.9(3) 1_565 1_565
C50 O14 Mn2 90.3(7) . 1_565
C72 O15 Mn3 127.7(13) . .
C69 O16 Mn3 122.8(9) . .
C66 O17 Mn3 130.4(11) . .
C22 O18 Mn2 122.1(8) . .
C22 O19 Mn4 141.2(8) . .
C57 O20 Mn4 121.9(9) . .
C63 O21 Mn4 129.8(9) . .
C60 O22 Mn4 166.0(11) . .

loop_
_geom_bond_atom_site_label_1
_geom_bond_atom_site_label_2
_geom_bond_distance
_geom_bond_site_symmetry_2
C1 O2 1.230(13) .
C1 O1 1.241(14) .
C1 C2 1.501(15) .
C2 C3 1.387(14) .
C2 C7 1.390(15) .
C3 C4 1.384(14) .
C3 H3 0.9300 .
C4 C5 1.369(15) .
C4 C8 1.463(14) .
C5 C6 1.372(15) .
C5 H5 0.9300 .
C6 C7 1.381(15) .
C6 N1 1.457(15) .
C7 H7 0.9300 .
C8 O9 1.233(12) .
C8 O10 1.240(13) .
C9 C10 1.3900 .
C9 C14 1.3900 .
C9 N2 1.408(12) .
C10 C11 1.3900 .
C10 H10 0.9300 .
C11 C12 1.3900 .
C11 H11 0.9300 .
C12 C13 1.3900 .
C12 H12 0.9300 .
C13 C14 1.3900 .
C13 H13 0.9300 .
C14 H14 0.9300 .
C15 O3 1.237(13) .
C15 O4 1.244(13) .
C15 C16 1.510(15) .
C16 C21 1.352(16) .
C16 C17 1.394(16) .
C17 C18 1.379(17) .
C17 H17 0.9300 .
C18 C19 1.343(17) .
C18 N3 1.450(15) .
C19 C20 1.411(16) .
C19 H19 0.9300 .
C20 C21 1.350(15) .
C20 C22 1.497(17) .
C21 H21 0.9300 .
C22 O18 1.221(14) .
C22 O19 1.256(14) .
C23 C24 1.3900 .
C23 C28 1.3900 .
C23 N4 1.411(13) .
C24 C25 1.3900 .
C24 H24 0.9300 .
C25 C26 1.3900 .
C25 H25 0.9300 .
C26 C27 1.3900 .
C26 H26 0.9300 .
C27 C28 1.3900 .
C27 H27 0.9300 .
C28 H28 0.9300 .
C29 O6 1.221(13) .
C29 O5 1.253(13) .
C29 C30 1.496(14) .
C30 C35 1.347(14) .
C30 C31 1.387(15) .
C31 C32 1.368(15) .
C31 H31 0.9300 .
C32 C33 1.383(15) .
C32 N5 1.435(14) .
C33 C34 1.398(15) .
C33 H33 0.9300 .
C34 C35 1.338(14) .
C34 C36 1.491(14) .
C35 H35 0.9300 .
C36 O11 1.221(11) .
C36 O12 1.232(12) .
C36 Mn2 2.526(10) 2_755
C37 C38 1.3900 .
C37 C42 1.3900 .
C37 N6 1.425(13) .
C38 C39 1.3900 .
C38 H38 0.9300 .
C39 C40 1.3900 .
C39 H39 0.9300 .
C40 C41 1.3900 .
C40 H40 0.9300 .
C41 C42 1.3900 .
C41 H41 0.9300 .
C42 H42 0.9300 .
C43 O8 1.230(13) .
C43 O7 1.248(13) .
C43 C44 1.514(15) .
C44 C49 1.356(15) .
C44 C45 1.362(15) .
C45 C46 1.390(16) .
C45 H45 0.9300 .
C46 C47 1.384(17) .
C46 N7 1.465(15) .
C47 C48 1.364(15) .
C47 H47 0.9300 .
C48 C49 1.374(15) .
C48 C50 1.462(16) .
C49 H49 0.9300 .
C50 O14 1.244(13) .
C50 O13 1.269(12) .
C51 C52 1.3900 .
C51 C56 1.3900 .
C51 N8 1.435(13) .
C52 C53 1.3900 .
C52 H52 0.9300 .
C53 C54 1.3900 .
C53 H53 0.9300 .
C54 C55 1.3900 .
C54 H54 0.9300 .
C55 C56 1.3900 .
C55 H55 0.9300 .
C56 H56 0.9300 .
C57 O20 1.220(15) .
C57 N13 1.339(18) .
C57 H57 0.9300 .
C58 N13 1.467(19) .
C58 H58A 0.9600 .
C58 H58B 0.9600 .
C58 H58C 0.9600 .
C59 N13 1.505(18) .
C59 H59A 0.9600 .
C59 H59B 0.9600 .
C59 H59C 0.9600 .
C60 N14 1.253(19) .
C60 O22 1.271(17) .
C60 H60 0.9300 .
C61 N14 1.60(3) .
C61 H61A 0.9600 .
C61 H61B 0.9600 .
C61 H61C 0.9600 .
C62 N14 1.49(2) .
C62 H62A 0.9600 .
C62 H62B 0.9600 .
C62 H62C 0.9600 .
C63 O21 1.189(16) .
C63 N12 1.335(18) .
C63 H63 0.9300 .
C64 N12 1.48(2) .
C64 H64A 0.9600 .
C64 H64B 0.9600 .
C64 H64C 0.9600 .
C65 N12 1.49(2) .
C65 H65A 0.9600 .
C65 H65B 0.9600 .
C65 H65C 0.9600 .
C66 O17 1.178(19) .
C66 N10 1.30(2) .
C66 H66 0.9300 .
C67 N10 1.46(2) .
C67 H67A 0.9600 .
C67 H67B 0.9600 .
C67 H67C 0.9600 .
C68 N10 1.57(3) .
C68 H68A 0.9600 .
C68 H68B 0.9600 .
C68 H68C 0.9600 .
C69 O16 1.184(16) .
C69 N9 1.330(18) .
C69 H69 0.9300 .
C70 N9 1.51(2) .
C70 H70A 0.9600 .
C70 H70B 0.9600 .
C70 H70C 0.9600 .
C71 N9 1.47(2) .
C71 H71A 0.9600 .
C71 H71B 0.9600 .
C71 H71C 0.9600 .
C72 O15 1.20(2) .
C72 N11 1.25(2) .
C72 H72 0.9300 .
C73 N11 1.38(2) .
C73 H73A 0.9600 .
C73 H73B 0.9600 .
C73 H73C 0.9600 .
C74 N11 1.60(3) .
C74 H74A 0.9600 .
C74 H74B 0.9600 .
C74 H74C 0.9600 .
Mn1 O3 2.058(8) .
Mn1 O5 2.061(8) .
Mn1 O7 2.139(8) .
Mn1 O1 2.148(7) .
Mn1 O2 2.351(9) .
Mn1 O8 2.478(7) .
Mn2 O9 2.057(7) 2_746
Mn2 O18 2.095(9) .
Mn2 O12 2.159(7) 2_745
Mn2 O11 2.202(7) 2_745
Mn2 O13 2.224(7) 1_545
Mn2 O14 2.310(8) 1_545
Mn2 C36 2.526(10) 2_745
Mn3 O6 2.088(8) .
Mn3 O4 2.090(7) .
Mn3 O16 2.140(8) .
Mn3 O15 2.151(8) .
Mn3 O8 2.156(7) .
Mn3 O17 2.178(8) .
Mn4 O19 2.109(9) .
Mn4 O10 2.143(8) 2_746
Mn4 O21 2.148(9) .
Mn4 O22 2.152(10) .
Mn4 O13 2.205(7) 1_545
Mn4 O20 2.223(9) .
N1 N2 1.204(14) .
N3 N4 1.210(16) .
N5 N6 1.198(14) .
N7 N8 1.200(15) .
O9 Mn2 2.057(7) 2_756
O10 Mn4 2.143(8) 2_756
O11 Mn2 2.202(7) 2_755
O12 Mn2 2.159(7) 2_755
O13 Mn4 2.205(7) 1_565
O13 Mn2 2.224(7) 1_565
O14 Mn2 2.310(8) 1_565

loop_
_geom_torsion_atom_site_label_1
_geom_torsion_atom_site_label_2
_geom_torsion_atom_site_label_3
_geom_torsion_atom_site_label_4
_geom_torsion
_geom_torsion_site_symmetry_1
_geom_torsion_site_symmetry_4
O2 C1 C2 C3 179.1(11) . .
O1 C1 C2 C3 -2.1(17) . .
O2 C1 C2 C7 1.9(18) . .
O1 C1 C2 C7 -179.4(11) . .
C7 C2 C3 C4 -1.0(17) . .
C1 C2 C3 C4 -178.3(10) . .
C2 C3 C4 C5 -0.1(17) . .
C2 C3 C4 C8 174.5(10) . .
C3 C4 C5 C6 0.5(17) . .
C8 C4 C5 C6 -174.1(11) . .
C4 C5 C6 C7 0.1(19) . .
C4 C5 C6 N1 176.3(11) . .
C5 C6 C7 C2 -1.1(18) . .
N1 C6 C7 C2 -177.5(10) . .
C3 C2 C7 C6 1.6(17) . .
C1 C2 C7 C6 178.7(11) . .
C5 C4 C8 O9 -1.7(16) . .
C3 C4 C8 O9 -176.2(10) . .
C5 C4 C8 O10 -179.4(11) . .
C3 C4 C8 O10 6.1(16) . .
C14 C9 C10 C11 0.0 . .
N2 C9 C10 C11 -177.7(8) . .
C9 C10 C11 C12 0.0 . .
C10 C11 C12 C13 0.0 . .
C11 C12 C13 C14 0.0 . .
C12 C13 C14 C9 0.0 . .
C10 C9 C14 C13 0.0 . .
N2 C9 C14 C13 177.4(9) . .
O3 C15 C16 C21 -160.9(11) . .
O4 C15 C16 C21 16.7(15) . .
O3 C15 C16 C17 22.0(15) . .
O4 C15 C16 C17 -160.4(10) . .
C21 C16 C17 C18 2.6(17) . .
C15 C16 C17 C18 179.7(10) . .
C16 C17 C18 C19 -2.4(18) . .
C16 C17 C18 N3 -174.9(10) . .
C17 C18 C19 C20 1.7(19) . .
N3 C18 C19 C20 173.7(11) . .
C18 C19 C20 C21 -1.2(17) . .
C18 C19 C20 C22 179.3(11) . .
C19 C20 C21 C16 1.5(17) . .
C22 C20 C21 C16 -178.9(11) . .
C17 C16 C21 C20 -2.3(18) . .
C15 C16 C21 C20 -179.3(10) . .
C21 C20 C22 O18 4.4(18) . .
C19 C20 C22 O18 -176.1(11) . .
C21 C20 C22 O19 -175.9(11) . .
C19 C20 C22 O19 3.6(16) . .
C28 C23 C24 C25 0.0 . .
N4 C23 C24 C25 173.6(10) . .
C23 C24 C25 C26 0.0 . .
C24 C25 C26 C27 0.0 . .
C25 C26 C27 C28 0.0 . .
C26 C27 C28 C23 0.0 . .
C24 C23 C28 C27 0.0 . .
N4 C23 C28 C27 -174.3(9) . .
O6 C29 C30 C35 -0.6(16) . .
O5 C29 C30 C35 179.6(11) . .
O6 C29 C30 C31 -177.8(11) . .
O5 C29 C30 C31 2.4(16) . .
C35 C30 C31 C32 0.6(17) . .
C29 C30 C31 C32 177.7(11) . .
C30 C31 C32 C33 1.3(18) . .
C30 C31 C32 N5 177.8(11) . .
C31 C32 C33 C34 -1.1(18) . .
N5 C32 C33 C34 -177.9(11) . .
C32 C33 C34 C35 -1.1(17) . .
C32 C33 C34 C36 -179.8(11) . .
C33 C34 C35 C30 3.0(17) . .
C36 C34 C35 C30 -178.3(10) . .
C31 C30 C35 C34 -2.7(17) . .
C29 C30 C35 C34 -179.9(10) . .
C35 C34 C36 O11 -171.6(11) . .
C33 C34 C36 O11 7.1(17) . .
C35 C34 C36 O12 4.9(16) . .
C33 C34 C36 O12 -176.4(11) . .
C35 C34 C36 Mn2 -25(11) . 2_755
C33 C34 C36 Mn2 154(10) . 2_755
C42 C37 C38 C39 0.0 . .
N6 C37 C38 C39 -178.9(9) . .
C37 C38 C39 C40 0.0 . .
C38 C39 C40 C41 0.0 . .
C39 C40 C41 C42 0.0 . .
C40 C41 C42 C37 0.0 . .
C38 C37 C42 C41 0.0 . .
N6 C37 C42 C41 178.8(10) . .
O8 C43 C44 C49 169.7(10) . .
O7 C43 C44 C49 -11.5(16) . .
O8 C43 C44 C45 -7.7(16) . .
O7 C43 C44 C45 171.1(10) . .
C49 C44 C45 C46 0.1(17) . .
C43 C44 C45 C46 177.4(10) . .
C44 C45 C46 C47 1.1(18) . .
C44 C45 C46 N7 177.3(11) . .
C45 C46 C47 C48 -2.6(18) . .
N7 C46 C47 C48 -179.0(11) . .
C46 C47 C48 C49 2.9(17) . .
C46 C47 C48 C50 -177.8(10) . .
C45 C44 C49 C48 0.3(17) . .
C43 C44 C49 C48 -177.0(10) . .
C47 C48 C49 C44 -1.9(17) . .
C50 C48 C49 C44 178.9(10) . .
C47 C48 C50 O14 1.8(17) . .
C49 C48 C50 O14 -179.0(11) . .
C47 C48 C50 O13 177.4(10) . .
C49 C48 C50 O13 -3.4(16) . .
C56 C51 C52 C53 0.0 . .
N8 C51 C52 C53 176.9(9) . .
C51 C52 C53 C54 0.0 . .
C52 C53 C54 C55 0.0 . .
C53 C54 C55 C56 0.0 . .
C54 C55 C56 C51 0.0 . .
C52 C51 C56 C55 0.0 . .
N8 C51 C56 C55 -176.5(11) . .
C5 C6 N1 N2 9.4(17) . .
C7 C6 N1 N2 -174.0(11) . .
C6 N1 N2 C9 -172.8(9) . .
C10 C9 N2 N1 -175.8(9) . .
C14 C9 N2 N1 6.7(14) . .
C19 C18 N3 N4 19.4(18) . .
C17 C18 N3 N4 -167.9(12) . .
C18 N3 N4 C23 -178.6(10) . .
C24 C23 N4 N3 12.1(17) . .
C28 C23 N4 N3 -174.0(11) . .
C31 C32 N5 N6 2.5(19) . .
C33 C32 N5 N6 179.3(12) . .
C32 N5 N6 C37 176.0(10) . .
C38 C37 N6 N5 -172.1(10) . .
C42 C37 N6 N5 9.0(17) . .
C47 C46 N7 N8 174.9(13) . .
C45 C46 N7 N8 -1.5(19) . .
C46 N7 N8 C51 179.2(10) . .
C52 C51 N8 N7 179.7(11) . .
C56 C51 N8 N7 -3.6(17) . .
O16 C69 N9 C71 -176.8(14) . .
O16 C69 N9 C70 -6(2) . .
O17 C66 N10 C67 4(4) . .
O17 C66 N10 C68 -172(2) . .
O15 C72 N11 C73 -178(3) . .
O15 C72 N11 C74 5(4) . .
O21 C63 N12 C64 179.5(15) . .
O21 C63 N12 C65 2(2) . .
O20 C57 N13 C58 3(2) . .
O20 C57 N13 C59 -175.8(15) . .
O22 C60 N14 C62 -176.5(18) . .
O22 C60 N14 C61 -13(3) . .
O2 C1 O1 Mn1 -2.4(13) . .
C2 C1 O1 Mn1 178.9(9) . .
O3 Mn1 O1 C1 -126.5(8) . .
O5 Mn1 O1 C1 -16.3(10) . .
O7 Mn1 O1 C1 90.8(8) . .
O2 Mn1 O1 C1 1.3(7) . .
O8 Mn1 O1 C1 144.2(7) . .
O1 C1 O2 Mn1 2.2(12) . .
C2 C1 O2 Mn1 -179.1(10) . .
O3 Mn1 O2 C1 68.5(8) . .
O5 Mn1 O2 C1 167.0(8) . .
O7 Mn1 O2 C1 -94.6(8) . .
O1 Mn1 O2 C1 -1.3(7) . .
O8 Mn1 O2 C1 -85.4(9) . .
O4 C15 O3 Mn1 -20.2(19) . .
C16 C15 O3 Mn1 157.1(8) . .
O5 Mn1 O3 C15 92.8(11) . .
O7 Mn1 O3 C15 -27.2(13) . .
O1 Mn1 O3 C15 -126.7(11) . .
O2 Mn1 O3 C15 -178.8(10) . .
O8 Mn1 O3 C15 -13.0(11) . .
O3 C15 O4 Mn3 1.3(19) . .
C16 C15 O4 Mn3 -176.1(7) . .
O6 Mn3 O4 C15 -44.4(11) . .
O16 Mn3 O4 C15 136.0(11) . .
O15 Mn3 O4 C15 142(5) . .
O8 Mn3 O4 C15 45.7(10) . .
O17 Mn3 O4 C15 -134.5(10) . .
O6 C29 O5 Mn1 -4.7(16) . .
C30 C29 O5 Mn1 175.1(7) . .
O3 Mn1 O5 C29 -62.4(9) . .
O7 Mn1 O5 C29 85.1(9) . .
O1 Mn1 O5 C29 -169.6(8) . .
O2 Mn1 O5 C29 175.6(9) . .
O8 Mn1 O5 C29 28.9(9) . .
O5 C29 O6 Mn3 -3(3) . .
C30 C29 O6 Mn3 177.2(19) . .
O4 Mn3 O6 C29 67(3) . .
O16 Mn3 O6 C29 -138(23) . .
O15 Mn3 O6 C29 -114(3) . .
O8 Mn3 O6 C29 -20(3) . .
O17 Mn3 O6 C29 160(3) . .
O8 C43 O7 Mn1 -2.9(12) . .
C44 C43 O7 Mn1 178.2(8) . .
O3 Mn1 O7 C43 18.8(10) . .
O5 Mn1 O7 C43 -101.9(7) . .
O1 Mn1 O7 C43 118.1(7) . .
O2 Mn1 O7 C43 175.3(7) . .
O8 Mn1 O7 C43 1.5(6) . .
O7 C43 O8 Mn3 105.7(12) . .
C44 C43 O8 Mn3 -75.5(13) . .
O7 C43 O8 Mn1 2.5(10) . .
C44 C43 O8 Mn1 -178.7(10) . .
O6 Mn3 O8 C43 -61.5(10) . .
O4 Mn3 O8 C43 -156.6(9) . .
O16 Mn3 O8 C43 117.7(10) . .
O15 Mn3 O8 C43 27.2(10) . .
O17 Mn3 O8 C43 -179(100) . .
O6 Mn3 O8 Mn1 33.1(3) . .
O4 Mn3 O8 Mn1 -62.0(3) . .
O16 Mn3 O8 Mn1 -147.8(3) . .
O15 Mn3 O8 Mn1 121.8(3) . .
O17 Mn3 O8 Mn1 -85(43) . .
O3 Mn1 O8 C43 -171.0(6) . .
O5 Mn1 O8 C43 88.0(7) . .
O7 Mn1 O8 C43 -1.5(6) . .
O1 Mn1 O8 C43 -78.7(7) . .
O2 Mn1 O8 C43 -12.7(8) . .
O3 Mn1 O8 Mn3 55.9(3) . .
O5 Mn1 O8 Mn3 -45.2(4) . .
O7 Mn1 O8 Mn3 -134.6(4) . .
O1 Mn1 O8 Mn3 148.2(3) . .
O2 Mn1 O8 Mn3 -145.9(4) . .
O10 C8 O9 Mn2 10.7(18) . 2_756
C4 C8 O9 Mn2 -166.7(7) . 2_756
O9 C8 O10 Mn4 -7(2) . 2_756
C4 C8 O10 Mn4 170.4(8) . 2_756
O12 C36 O11 Mn2 0.7(11) . 2_755
C34 C36 O11 Mn2 177.2(10) . 2_755
O11 C36 O12 Mn2 -0.7(11) . 2_755
C34 C36 O12 Mn2 -177.4(9) . 2_755
O14 C50 O13 Mn4 -113.8(12) . 1_565
C48 C50 O13 Mn4 70.4(15) . 1_565
O14 C50 O13 Mn2 7.7(10) . 1_565
C48 C50 O13 Mn2 -168.1(9) . 1_565
O13 C50 O14 Mn2 -7.4(10) . 1_565
C48 C50 O14 Mn2 168.2(10) . 1_565
N11 C72 O15 Mn3 -175(2) . .
O6 Mn3 O15 C72 -56.7(16) . .
O4 Mn3 O15 C72 117(5) . .
O16 Mn3 O15 C72 122.9(16) . .
O8 Mn3 O15 C72 -146.9(16) . .
O17 Mn3 O15 C72 33.3(16) . .
N9 C69 O16 Mn3 144.6(12) . .
O6 Mn3 O16 C69 164(23) . .
O4 Mn3 O16 C69 -41.2(11) . .
O15 Mn3 O16 C69 139.2(11) . .
O8 Mn3 O16 C69 45.4(11) . .
O17 Mn3 O16 C69 -134.3(11) . .
N10 C66 O17 Mn3 -163.3(15) . .
O6 Mn3 O17 C66 -175.5(16) . .
O4 Mn3 O17 C66 -80.4(16) . .
O16 Mn3 O17 C66 5.3(17) . .
O15 Mn3 O17 C66 95.8(16) . .
O8 Mn3 O17 C66 -58(44) . .
O19 C22 O18 Mn2 -10.7(18) . .
C20 C22 O18 Mn2 169.0(8) . .
O9 Mn2 O18 C22 -82.6(10) 2_746 .
O12 Mn2 O18 C22 120.0(10) 2_745 .
O11 Mn2 O18 C22 177.5(9) 2_745 .
O13 Mn2 O18 C22 17.7(10) 1_545 .
O14 Mn2 O18 C22 30.5(17) 1_545 .
C36 Mn2 O18 C22 148.5(9) 2_745 .
O18 C22 O19 Mn4 46(2) . .
C20 C22 O19 Mn4 -133.9(11) . .
O10 Mn4 O19 C22 27.1(14) 2_746 .
O21 Mn4 O19 C22 43(14) . .
O22 Mn4 O19 C22 -158.5(15) . .
O13 Mn4 O19 C22 -65.8(14) 1_545 .
O20 Mn4 O19 C22 115.2(14) . .
N13 C57 O20 Mn4 -144.2(12) . .
O19 Mn4 O20 C57 -130.7(12) . .
O10 Mn4 O20 C57 -40.6(12) 2_746 .
O21 Mn4 O20 C57 47.9(12) . .
O22 Mn4 O20 C57 139.5(12) . .
O13 Mn4 O20 C57 65(5) 1_545 .
N12 C63 O21 Mn4 -152.6(12) . .
O19 Mn4 O21 C63 143(13) . .
O10 Mn4 O21 C63 159.3(12) 2_746 .
O22 Mn4 O21 C63 -15.1(12) . .
O13 Mn4 O21 C63 -107.9(12) 1_545 .
O20 Mn4 O21 C63 71.0(12) . .
N14 C60 O22 Mn4 34(6) . .
O19 Mn4 O22 C60 -68(4) . .
O10 Mn4 O22 C60 28(7) 2_746 .
O21 Mn4 O22 C60 112(4) . .
O13 Mn4 O22 C60 -155(4) 1_545 .
O20 Mn4 O22 C60 29(4) . .

loop_
_platon_squeeze_void_nr
_platon_squeeze_void_average_x
_platon_squeeze_void_average_y
_platon_squeeze_void_average_z
_platon_squeeze_void_volume
_platon_squeeze_void_count_electrons
_platon_squeeze_void_content
1 0.071 0.026 0.393 11 1 ' '
2 0.400 0.311 0.860 237 61 ' '
3 0.208 0.720 0.625 8 0 ' '
4 0.600 0.811 0.140 237 60 ' '
5 0.475 0.886 0.599 25 6 ' '
6 0.525 0.386 0.401 25 6 ' '
7 0.791 0.220 0.375 8 1 ' '
8 0.928 0.526 0.607 11 1 ' '
